data_7043419
loop_
_publ_author_name
'Beltr\'an, Tom\'as F.'
'Zaragoza, Guillermo'
'Delaude, Lionel'

_publ_section_title
;
 Synthesis and complexation of superbulky imidazolium-2-dithiocarboxylate
 ligands
;
_journal_name_full 'Dalton Trans.'
_journal_paper_doi 10.1039/C7DT01889D
_journal_year 2017
_chemical_formula_moiety 'C70 H56 N2 S2'
_chemical_formula_sum 'C70 H56 N2 S2'
_chemical_formula_weight 989.28
_space_group_crystal_system monoclinic
_space_group_IT_number 14
_space_group_name_Hall '-P 2ybc'
_space_group_name_H-M_alt 'P 1 21/c 1'
_symmetry_space_group_name_Hall '-P 2ybc'
_symmetry_space_group_name_H-M 'P 1 21/c 1'
_atom_sites_solution_hydrogens geom
_audit_conform_dict_location ftp://ftp.iucr.org/pub/cif_core.dic
_audit_conform_dict_name cif_core.dic
_audit_conform_dict_version 2.4.3
_audit_creation_date 2017-03-03T10:30:00-00:00
_audit_creation_method 'WinGX routine CIF_UPDATE'
_audit_update_record
;
2017-05-08 deposited with the CCDC.
2017-06-23 downloaded from the CCDC.
;
_cell_angle_alpha 90
_cell_angle_beta 104.491(3)
_cell_angle_gamma 90
_cell_formula_units_Z 4
_cell_length_a 13.4144(15)
_cell_length_b 16.6967(16)
_cell_length_c 25.6311(23)
_cell_measurement_reflns_used 1964
_cell_measurement_temperature 100(2)
_cell_measurement_theta_max 25.93
_cell_measurement_theta_min 2.82
_cell_measurement_wavelength 0.71073
_cell_volume 5558.1(10)
_computing_cell_refinement 'APPEX2v2014.11-0 (BRUKER AXS, 2005)'
_computing_data_collection 'APPEX2v2014.11-0 (BRUKER AXS, 2005)'
_computing_data_reduction 'APPEX2v2014.11-0 (BRUKER AXS, 2005)'
_computing_molecular_graphics 'Ortep for Windows (Farrugia, 2012)'
_computing_publication_material 'WinGX publication routines (Farrugia, 2012)'
_computing_structure_refinement 'SHELXL-2016/6 (Sheldrick, 2016)'
_computing_structure_solution 'DIRDIF2008 (Beurskens et al, 2008)'
_diffrn_ambient_temperature 100(2)
_diffrn_detector 'APEX-II CCD'
_diffrn_measured_fraction_theta_full 1
_diffrn_measured_fraction_theta_max 1
_diffrn_measurement_device '\k-geometry diffractometer'
_diffrn_measurement_device_type 'Bruker APEX-II'
_diffrn_measurement_method '\f or \w oscillation scans'
_diffrn_orient_matrix_UB_11 0.057459
_diffrn_orient_matrix_UB_12 -0.039845
_diffrn_orient_matrix_UB_13 0.008409
_diffrn_orient_matrix_UB_21 0.037902
_diffrn_orient_matrix_UB_22 0.031661
_diffrn_orient_matrix_UB_23 -0.022017
_diffrn_orient_matrix_UB_31 0.034502
_diffrn_orient_matrix_UB_32 0.031576
_diffrn_orient_matrix_UB_33 0.032687
_diffrn_radiation_monochromator graphite
_diffrn_radiation_probe x-ray
_diffrn_radiation_type MoK\a
_diffrn_radiation_wavelength 0.71073
_diffrn_reflns_av_R_equivalents 0.0581
_diffrn_reflns_av_unetI/netI 0.0492
_diffrn_reflns_Laue_measured_fraction_full 1
_diffrn_reflns_Laue_measured_fraction_max 1
_diffrn_reflns_limit_h_max 16
_diffrn_reflns_limit_h_min -16
_diffrn_reflns_limit_k_max 19
_diffrn_reflns_limit_k_min -20
_diffrn_reflns_limit_l_max 32
_diffrn_reflns_limit_l_min -32
_diffrn_reflns_number 64548
_diffrn_reflns_point_group_measured_fraction_full 1
_diffrn_reflns_point_group_measured_fraction_max 1
_diffrn_reflns_theta_full 25.242
_diffrn_reflns_theta_max 26.37
_diffrn_reflns_theta_min 1.47
_diffrn_source 'sealed x-ray tube'
_diffrn_standards_number 0
_exptl_absorpt_coefficient_mu 0.14
_exptl_absorpt_correction_T_max 0.959
_exptl_absorpt_correction_T_min 0.831
_exptl_absorpt_correction_type multi-scan
_exptl_absorpt_process_details
;
SADABS-2016/2 - Bruker AXS area detector scaling and absorption correction
;
_exptl_crystal_colour orange
_exptl_crystal_density_diffrn 1.182
_exptl_crystal_density_method 'not measured'
_exptl_crystal_description Plate
_exptl_crystal_F_000 2088
_exptl_crystal_size_max 0.28
_exptl_crystal_size_mid 0.26
_exptl_crystal_size_min 0.09
_refine_diff_density_max 0.461
_refine_diff_density_min -0.446
_refine_diff_density_rms 0.051
_refine_ls_extinction_method none
_refine_ls_goodness_of_fit_ref 1.033
_refine_ls_hydrogen_treatment constr
_refine_ls_matrix_type full
_refine_ls_number_constraints 0
_refine_ls_number_parameters 669
_refine_ls_number_reflns 11365
_refine_ls_number_restraints 0
_refine_ls_restrained_S_all 1.033
_refine_ls_R_factor_all 0.0801
_refine_ls_R_factor_gt 0.0508
_refine_ls_shift/su_max 0.002
_refine_ls_shift/su_mean 0
_refine_ls_structure_factor_coef Fsqd
_refine_ls_weighting_details 'w=1/[\s^2^(Fo^2^)+(0.0420P)^2^+4.9950P] where P=(Fo^2^+2Fc^2^)/3'
_refine_ls_weighting_scheme calc
_refine_ls_wR_factor_gt 0.1142
_refine_ls_wR_factor_ref 0.1276
_reflns_Friedel_coverage 0
_reflns_number_gt 8230
_reflns_number_total 11365
_reflns_threshold_expression 'I > 2\s(I)'
_cod_data_source_file c7dt01889d2.cif
_cod_data_source_block NIHO11
_cod_database_code 7043419
_shelx_estimated_absorpt_t_min 0.962
_shelx_estimated_absorpt_t_max 0.988

loop_
_space_group_symop_operation_xyz
'x, y, z'
'-x, y+1/2, -z+1/2'
'-x, -y, -z'
'x, -y-1/2, z-1/2'

loop_
_atom_site_label
_atom_site_type_symbol
_atom_site_fract_x
_atom_site_fract_y
_atom_site_fract_z
_atom_site_U_iso_or_equiv
_atom_site_adp_type
_atom_site_occupancy
_atom_site_site_symmetry_order
_atom_site_calc_flag
_atom_site_refinement_flags_posn
_atom_site_refinement_flags_adp
C1 C 0.12612(16) 0.20701(13) 0.76352(8) 0.0211(5) Uani 1 1 d . .
C2 C 0.19247(15) 0.13465(12) 0.76851(7) 0.0153(4) Uani 1 1 d . .
C3 C 0.32945(15) 0.05584(12) 0.77851(7) 0.0165(4) Uani 1 1 d . .
H3 H 0.398319 0.038697 0.781946 0.02 Uiso 1 1 calc R U
C4 C 0.24831(15) 0.00857(12) 0.77779(8) 0.0175(4) Uani 1 1 d . .
H4 H 0.249307 -0.048077 0.781348 0.021 Uiso 1 1 calc R U
C5 C 0.35662(14) 0.20389(11) 0.76899(8) 0.0145(4) Uani 1 1 d . .
C6 C 0.35714(15) 0.23190(12) 0.71782(8) 0.0159(4) Uani 1 1 d . .
C7 C 0.41420(15) 0.29995(12) 0.71433(8) 0.0179(4) Uani 1 1 d . .
H7 H 0.41468 0.320228 0.679759 0.021 Uiso 1 1 calc R U
C8 C 0.47063(15) 0.33935(12) 0.75982(8) 0.0184(4) Uani 1 1 d . .
C9 C 0.47129(15) 0.30788(12) 0.81029(8) 0.0179(4) Uani 1 1 d . .
H9 H 0.510671 0.333971 0.841651 0.022 Uiso 1 1 calc R U
C10 C 0.41600(14) 0.23945(12) 0.81607(7) 0.0148(4) Uani 1 1 d . .
C11 C 0.53055(17) 0.41338(13) 0.75415(8) 0.0240(5) Uani 1 1 d . .
H11A H 0.538942 0.4167 0.717309 0.036 Uiso 1 1 calc R U
H11B H 0.598447 0.411038 0.779651 0.036 Uiso 1 1 calc R U
H11C H 0.493388 0.460721 0.761774 0.036 Uiso 1 1 calc R U
C12 C 0.42606(15) 0.20073(12) 0.87130(7) 0.0169(4) Uani 1 1 d . .
H12 H 0.355974 0.181364 0.872211 0.02 Uiso 1 1 calc R U
C13 C 0.49599(15) 0.12726(12) 0.87800(8) 0.0190(4) Uani 1 1 d . .
C14 C 0.58094(17) 0.12417(14) 0.85624(9) 0.0262(5) Uani 1 1 d . .
H14 H 0.595681 0.168384 0.836072 0.031 Uiso 1 1 calc R U
C15 C 0.64464(19) 0.05737(16) 0.86355(10) 0.0358(6) Uani 1 1 d . .
H15 H 0.703327 0.05673 0.849114 0.043 Uiso 1 1 calc R U
C16 C 0.6231(2) -0.00761(16) 0.89150(10) 0.0395(7) Uani 1 1 d . .
H16 H 0.666476 -0.053416 0.896211 0.047 Uiso 1 1 calc R U
C17 C 0.5387(2) -0.00629(15) 0.91268(10) 0.0379(6) Uani 1 1 d . .
H17 H 0.523066 -0.051546 0.931663 0.046 Uiso 1 1 calc R U
C18 C 0.47604(18) 0.06114(13) 0.90639(9) 0.0284(5) Uani 1 1 d . .
H18 H 0.418616 0.061881 0.921822 0.034 Uiso 1 1 calc R U
C19 C 0.46027(17) 0.26015(13) 0.91778(8) 0.0206(4) Uani 1 1 d . .
C20 C 0.38785(19) 0.30970(14) 0.93155(9) 0.0293(5) Uani 1 1 d . .
H20 H 0.317548 0.305525 0.912475 0.035 Uiso 1 1 calc R U
C21 C 0.4168(2) 0.36544(15) 0.97294(10) 0.0381(6) Uani 1 1 d . .
H21 H 0.366308 0.398715 0.982108 0.046 Uiso 1 1 calc R U
C22 C 0.5188(2) 0.37246(15) 1.00069(9) 0.0383(6) Uani 1 1 d . .
H22 H 0.538576 0.410627 1.028874 0.046 Uiso 1 1 calc R U
C23 C 0.5916(2) 0.32400(14) 0.98740(9) 0.0356(6) Uani 1 1 d . .
H23 H 0.661952 0.328996 1.006264 0.043 Uiso 1 1 calc R U
C24 C 0.56258(18) 0.26771(14) 0.94641(8) 0.0272(5) Uani 1 1 d . .
H24 H 0.613292 0.233986 0.937859 0.033 Uiso 1 1 calc R U
C25 C 0.30756(16) 0.18517(12) 0.66666(8) 0.0188(4) Uani 1 1 d . .
H25 H 0.247219 0.155794 0.67363 0.023 Uiso 1 1 calc R U
C26 C 0.26640(17) 0.24005(12) 0.61800(8) 0.0223(5) Uani 1 1 d . .
C27 C 0.1766(2) 0.28176(17) 0.61515(12) 0.0450(7) Uani 1 1 d . .
H27 H 0.143731 0.277639 0.643833 0.054 Uiso 1 1 calc R U
C28 C 0.1336(2) 0.3296(2) 0.57120(14) 0.0611(9) Uani 1 1 d . .
H28 H 0.071131 0.357296 0.569747 0.073 Uiso 1 1 calc R U
C29 C 0.1802(2) 0.33714(17) 0.53013(11) 0.0469(8) Uani 1 1 d . .
H29 H 0.150261 0.369766 0.499906 0.056 Uiso 1 1 calc R U
C30 C 0.2703(2) 0.29765(15) 0.53249(9) 0.0441(7) Uani 1 1 d . .
H30 H 0.303661 0.303536 0.504096 0.053 Uiso 1 1 calc R U
C31 C 0.3139(2) 0.24836(14) 0.57666(9) 0.0347(6) Uani 1 1 d . .
H31 H 0.376359 0.220711 0.577966 0.042 Uiso 1 1 calc R U
C32 C 0.38144(18) 0.12245(13) 0.65465(8) 0.0235(5) Uani 1 1 d . .
C33 C 0.3405(2) 0.05944(14) 0.62048(9) 0.0339(6) Uani 1 1 d . .
H33 H 0.267972 0.054511 0.60756 0.041 Uiso 1 1 calc R U
C34 C 0.4041(3) 0.00385(16) 0.60505(10) 0.0443(7) Uani 1 1 d . .
H34 H 0.374776 -0.038966 0.581841 0.053 Uiso 1 1 calc R U
C35 C 0.5093(2) 0.01004(15) 0.62299(10) 0.0430(7) Uani 1 1 d . .
H35 H 0.55266 -0.028107 0.612155 0.052 Uiso 1 1 calc R U
C36 C 0.5514(2) 0.07243(16) 0.65703(11) 0.0410(6) Uani 1 1 d . .
H36 H 0.624048 0.077294 0.66953 0.049 Uiso 1 1 calc R U
C37 C 0.48737(19) 0.12809(14) 0.67297(9) 0.0304(5) Uani 1 1 d . .
H37 H 0.516789 0.170346 0.696671 0.037 Uiso 1 1 calc R U
C38 C 0.05683(15) 0.03159(12) 0.76351(8) 0.0177(4) Uani 1 1 d . .
C39 C 0.00560(16) -0.00070(13) 0.71368(8) 0.0204(4) Uani 1 1 d . .
C40 C -0.09561(16) -0.02485(13) 0.70726(9) 0.0234(5) Uani 1 1 d . .
H40 H -0.132739 -0.045345 0.67339 0.028 Uiso 1 1 calc R U
C41 C -0.14414(16) -0.01986(13) 0.74907(9) 0.0248(5) Uani 1 1 d . .
C42 C -0.09027(16) 0.01174(13) 0.79809(9) 0.0240(5) Uani 1 1 d . .
H42 H -0.123585 0.016297 0.826591 0.029 Uiso 1 1 calc R U
C43 C 0.01138(15) 0.03690(12) 0.80650(8) 0.0192(4) Uani 1 1 d . .
C44 C -0.25085(17) -0.05376(17) 0.74273(10) 0.0368(6) Uani 1 1 d . .
H44A H -0.283088 -0.062615 0.704418 0.055 Uiso 1 1 calc R U
H44B H -0.292476 -0.015933 0.757512 0.055 Uiso 1 1 calc R U
H44C H -0.246243 -0.104751 0.762125 0.055 Uiso 1 1 calc R U
C45 C 0.06180(17) -0.01614(14) 0.66974(8) 0.0245(5) Uani 1 1 d . .
H45 H 0.11517 0.026687 0.673204 0.029 Uiso 1 1 calc R U
C46 C 0.11947(16) -0.09648(14) 0.67885(9) 0.0252(5) Uani 1 1 d . .
C47 C 0.19220(18) -0.11226(16) 0.65001(10) 0.0350(6) Uani 1 1 d . .
H47 H 0.204022 -0.074065 0.624754 0.042 Uiso 1 1 calc R U
C48 C 0.2479(2) -0.18338(18) 0.65772(12) 0.0463(7) Uani 1 1 d . .
H48 H 0.296975 -0.193705 0.637481 0.056 Uiso 1 1 calc R U
C49 C 0.2322(2) -0.23893(17) 0.69462(12) 0.0453(7) Uani 1 1 d . .
H49 H 0.271305 -0.287005 0.700388 0.054 Uiso 1 1 calc R U
C50 C 0.16002(18) -0.22456(15) 0.72294(11) 0.0353(6) Uani 1 1 d . .
H50 H 0.14831 -0.263065 0.748035 0.042 Uiso 1 1 calc R U
C51 C 0.10381(17) -0.15370(14) 0.71503(9) 0.0266(5) Uani 1 1 d . .
H51 H 0.05376 -0.1444 0.734819 0.032 Uiso 1 1 calc R U
C52 C -0.00884(18) -0.00909(16) 0.61296(9) 0.0330(6) Uani 1 1 d . .
C53 C -0.0219(2) 0.06509(19) 0.58802(10) 0.0481(7) Uani 1 1 d . .
H53 H 0.013116 0.110541 0.606102 0.058 Uiso 1 1 calc R U
C54 C -0.0865(3) 0.0732(2) 0.53640(12) 0.0716(11) Uani 1 1 d . .
H54 H -0.095065 0.124 0.519167 0.086 Uiso 1 1 calc R U
C55 C -0.1377(3) 0.0071(3) 0.51049(12) 0.0757(12) Uani 1 1 d . .
H55 H -0.182612 0.012843 0.475582 0.091 Uiso 1 1 calc R U
C56 C -0.1246(2) -0.0664(2) 0.53452(12) 0.0611(9) Uani 1 1 d . .
H56 H -0.159742 -0.111538 0.51605 0.073 Uiso 1 1 calc R U
C57 C -0.05996(19) -0.07569(19) 0.58596(10) 0.0419(7) Uani 1 1 d . .
H57 H -0.050775 -0.126973 0.602536 0.05 Uiso 1 1 calc R U
C58 C 0.07495(16) 0.05918(13) 0.86278(8) 0.0220(5) Uani 1 1 d . .
H58 H 0.123758 0.102271 0.858098 0.026 Uiso 1 1 calc R U
C59 C 0.01019(16) 0.09360(15) 0.89854(8) 0.0260(5) Uani 1 1 d . .
C60 C -0.0064(2) 0.17517(16) 0.89937(10) 0.0372(6) Uani 1 1 d . .
H60 H 0.023217 0.209347 0.877687 0.045 Uiso 1 1 calc R U
C61 C -0.0654(2) 0.20810(19) 0.93125(11) 0.0508(8) Uani 1 1 d . .
H61 H -0.074424 0.26449 0.93192 0.061 Uiso 1 1 calc R U
C62 C -0.1108(2) 0.1598(2) 0.96176(10) 0.0471(8) Uani 1 1 d . .
H62 H -0.152382 0.182357 0.983037 0.057 Uiso 1 1 calc R U
C63 C -0.0959(2) 0.0790(2) 0.96141(10) 0.0445(7) Uani 1 1 d . .
H63 H -0.127454 0.045255 0.982479 0.053 Uiso 1 1 calc R U
C64 C -0.0347(2) 0.04550(17) 0.93031(10) 0.0381(6) Uani 1 1 d . .
H64 H -0.023711 -0.01074 0.93098 0.046 Uiso 1 1 calc R U
C65 C 0.14062(16) -0.01264(14) 0.88815(8) 0.0234(5) Uani 1 1 d . .
C66 C 0.11791(18) -0.09061(15) 0.87089(9) 0.0315(6) Uani 1 1 d . .
H66 H 0.058383 -0.101071 0.842667 0.038 Uiso 1 1 calc R U
C67 C 0.1810(2) -0.15404(17) 0.89429(10) 0.0412(6) Uani 1 1 d . .
H67 H 0.164574 -0.20721 0.881914 0.049 Uiso 1 1 calc R U
C68 C 0.2677(2) -0.13942(17) 0.93556(10) 0.0411(7) Uani 1 1 d . .
H68 H 0.311695 -0.182265 0.951183 0.049 Uiso 1 1 calc R U
C69 C 0.28971(19) -0.06194(18) 0.95388(9) 0.0386(6) Uani 1 1 d . .
H69 H 0.348069 -0.051704 0.982845 0.046 Uiso 1 1 calc R U
C70 C 0.22714(17) 0.00067(16) 0.93020(9) 0.0301(5) Uani 1 1 d . .
H70 H 0.243546 0.05371 0.942887 0.036 Uiso 1 1 calc R U
N1 N 0.29462(12) 0.13409(10) 0.77335(6) 0.0143(3) Uani 1 1 d . .
N2 N 0.16249(12) 0.05784(10) 0.77086(6) 0.0150(3) Uani 1 1 d . .
S1 S 0.15540(4) 0.26634(4) 0.81736(2) 0.02992(15) Uani 1 1 d . .
S2 S 0.03517(5) 0.21437(4) 0.70600(2) 0.03159(15) Uani 1 1 d . .

loop_
_atom_site_aniso_label
_atom_site_aniso_U_11
_atom_site_aniso_U_22
_atom_site_aniso_U_33
_atom_site_aniso_U_23
_atom_site_aniso_U_13
_atom_site_aniso_U_12
C1 0.0182(10) 0.0178(11) 0.0299(11) 0.0050(9) 0.0105(9) 0.0003(9)
C2 0.0167(10) 0.0152(11) 0.0139(9) 0.0000(8) 0.0037(7) -0.0005(8)
C3 0.0171(10) 0.0129(10) 0.0186(10) -0.0013(8) 0.0026(8) 0.0036(8)
C4 0.0187(10) 0.0132(10) 0.0196(10) -0.0005(8) 0.0031(8) 0.0012(8)
C5 0.0142(9) 0.0101(10) 0.0203(10) 0.0006(8) 0.0062(8) 0.0003(8)
C6 0.0155(10) 0.0144(10) 0.0173(9) -0.0007(8) 0.0032(8) 0.0029(8)
C7 0.0200(10) 0.0182(11) 0.0163(9) 0.0022(8) 0.0060(8) -0.0010(9)
C8 0.0173(10) 0.0172(11) 0.0216(10) 0.0008(8) 0.0064(8) -0.0007(8)
C9 0.0176(10) 0.0183(11) 0.0171(10) -0.0020(8) 0.0028(8) -0.0016(8)
C10 0.0141(9) 0.0152(10) 0.0159(9) -0.0001(8) 0.0053(7) 0.0018(8)
C11 0.0280(12) 0.0223(12) 0.0210(10) 0.0015(9) 0.0047(9) -0.0099(9)
C12 0.0171(10) 0.0171(11) 0.0168(9) 0.0018(8) 0.0045(8) -0.0021(8)
C13 0.0193(10) 0.0175(11) 0.0167(10) -0.0015(8) -0.0023(8) -0.0024(9)
C14 0.0244(11) 0.0239(12) 0.0278(11) -0.0020(9) 0.0020(9) 0.0011(10)
C15 0.0281(13) 0.0384(16) 0.0371(13) -0.0072(11) 0.0009(10) 0.0097(11)
C16 0.0416(15) 0.0301(15) 0.0365(14) -0.0061(11) -0.0093(12) 0.0160(12)
C17 0.0496(16) 0.0197(13) 0.0372(14) 0.0056(10) -0.0028(12) 0.0035(11)
C18 0.0315(13) 0.0228(13) 0.0283(12) 0.0049(9) 0.0029(10) -0.0010(10)
C19 0.0297(12) 0.0185(11) 0.0147(9) 0.0037(8) 0.0075(8) -0.0022(9)
C20 0.0358(13) 0.0292(13) 0.0266(12) 0.0010(10) 0.0149(10) 0.0001(11)
C21 0.0599(18) 0.0310(14) 0.0299(13) -0.0049(11) 0.0233(12) 0.0015(13)
C22 0.0698(19) 0.0257(14) 0.0197(11) -0.0044(10) 0.0115(12) -0.0063(13)
C23 0.0497(16) 0.0276(14) 0.0222(11) 0.0003(10) -0.0049(11) -0.0061(12)
C24 0.0345(13) 0.0228(12) 0.0208(11) 0.0001(9) 0.0001(9) 0.0012(10)
C25 0.0239(11) 0.0163(11) 0.0159(10) -0.0002(8) 0.0042(8) -0.0037(9)
C26 0.0282(12) 0.0145(11) 0.0198(10) -0.0017(8) -0.0024(9) -0.0043(9)
C27 0.0362(15) 0.0473(18) 0.0532(17) 0.0254(14) 0.0142(12) 0.0101(13)
C28 0.0388(16) 0.062(2) 0.079(2) 0.0419(18) 0.0079(16) 0.0137(15)
C29 0.0529(18) 0.0363(16) 0.0366(15) 0.0163(12) -0.0165(13) -0.0056(14)
C30 0.082(2) 0.0288(14) 0.0206(12) 0.0032(10) 0.0117(13) -0.0012(14)
C31 0.0584(17) 0.0235(13) 0.0231(12) 0.0028(9) 0.0120(11) 0.0081(12)
C32 0.0392(13) 0.0171(11) 0.0155(10) 0.0055(8) 0.0096(9) 0.0022(10)
C33 0.0510(16) 0.0221(13) 0.0293(12) -0.0028(10) 0.0116(11) 0.0014(11)
C34 0.079(2) 0.0247(14) 0.0321(14) -0.0050(11) 0.0196(14) 0.0032(14)
C35 0.077(2) 0.0247(14) 0.0385(14) 0.0083(11) 0.0356(15) 0.0206(14)
C36 0.0464(16) 0.0351(16) 0.0474(15) 0.0105(12) 0.0230(13) 0.0133(13)
C37 0.0380(14) 0.0229(13) 0.0331(12) 0.0004(10) 0.0139(11) 0.0071(11)
C38 0.0151(10) 0.0145(10) 0.0224(10) 0.0023(8) 0.0027(8) 0.0000(8)
C39 0.0208(11) 0.0175(11) 0.0217(10) 0.0012(8) 0.0028(8) 0.0003(9)
C40 0.0206(11) 0.0215(12) 0.0247(11) -0.0005(9) -0.0004(9) -0.0028(9)
C41 0.0179(11) 0.0231(12) 0.0321(12) 0.0021(9) 0.0040(9) -0.0021(9)
C42 0.0187(11) 0.0277(13) 0.0278(11) 0.0032(9) 0.0097(9) -0.0012(9)
C43 0.0184(10) 0.0173(11) 0.0212(10) 0.0033(8) 0.0037(8) 0.0003(8)
C44 0.0202(12) 0.0469(16) 0.0419(14) -0.0014(12) 0.0050(10) -0.0080(11)
C45 0.0230(11) 0.0284(13) 0.0213(11) -0.0039(9) 0.0038(9) -0.0070(10)
C46 0.0162(10) 0.0295(13) 0.0279(11) -0.0098(10) 0.0019(9) -0.0055(9)
C47 0.0269(13) 0.0379(15) 0.0432(14) -0.0050(11) 0.0143(11) -0.0069(11)
C48 0.0314(14) 0.0490(18) 0.0662(19) -0.0071(15) 0.0269(13) 0.0026(13)
C49 0.0346(15) 0.0366(16) 0.0691(19) -0.0032(14) 0.0210(14) 0.0061(12)
C50 0.0269(13) 0.0300(14) 0.0498(15) -0.0019(11) 0.0113(11) -0.0013(11)
C51 0.0193(11) 0.0271(13) 0.0336(12) -0.0067(10) 0.0072(9) -0.0036(9)
C52 0.0313(13) 0.0460(16) 0.0208(11) -0.0060(11) 0.0047(10) 0.0020(11)
C53 0.0629(19) 0.0531(19) 0.0262(13) 0.0017(12) 0.0071(13) 0.0107(15)
C54 0.095(3) 0.083(3) 0.0306(15) 0.0102(17) 0.0028(16) 0.037(2)
C55 0.071(2) 0.119(3) 0.0254(15) -0.0116(19) -0.0098(15) 0.030(2)
C56 0.0426(17) 0.097(3) 0.0373(16) -0.0280(18) -0.0030(13) -0.0003(18)
C57 0.0305(14) 0.0622(19) 0.0303(13) -0.0161(13) 0.0022(11) -0.0043(13)
C58 0.0189(11) 0.0281(13) 0.0199(10) 0.0002(9) 0.0064(8) -0.0021(9)
C59 0.0211(11) 0.0387(14) 0.0171(10) 0.0019(9) 0.0028(8) 0.0011(10)
C60 0.0405(15) 0.0410(16) 0.0334(13) 0.0094(11) 0.0155(11) 0.0130(12)
C61 0.0594(19) 0.0544(19) 0.0443(16) 0.0070(14) 0.0237(14) 0.0285(15)
C62 0.0375(15) 0.077(2) 0.0295(13) 0.0080(14) 0.0128(11) 0.0280(15)
C63 0.0361(15) 0.073(2) 0.0294(13) 0.0147(13) 0.0169(11) 0.0048(14)
C64 0.0392(15) 0.0452(16) 0.0342(13) 0.0063(12) 0.0172(11) 0.0006(12)
C65 0.0193(11) 0.0347(14) 0.0182(10) 0.0031(9) 0.0082(8) -0.0004(9)
C66 0.0302(13) 0.0314(14) 0.0295(12) 0.0084(10) 0.0009(10) -0.0003(11)
C67 0.0436(16) 0.0344(15) 0.0427(15) 0.0126(12) 0.0051(12) 0.0033(12)
C68 0.0368(15) 0.0481(18) 0.0381(14) 0.0203(13) 0.0087(11) 0.0112(13)
C69 0.0266(13) 0.0621(19) 0.0247(12) 0.0067(12) 0.0021(10) 0.0035(12)
C70 0.0217(12) 0.0453(15) 0.0233(11) -0.0010(10) 0.0057(9) -0.0005(11)
N1 0.0146(8) 0.0126(9) 0.0157(8) 0.0001(6) 0.0039(6) 0.0006(7)
N2 0.0147(8) 0.0140(9) 0.0160(8) 0.0002(6) 0.0032(6) -0.0009(7)
S1 0.0263(3) 0.0220(3) 0.0414(3) -0.0091(3) 0.0085(2) 0.0039(2)
S2 0.0256(3) 0.0351(4) 0.0319(3) 0.0073(3) 0.0031(2) 0.0110(3)

loop_
_atom_type_symbol
_atom_type_description
_atom_type_scat_dispersion_real
_atom_type_scat_dispersion_imag
_atom_type_scat_source
C C 0.0033 0.0016 'International Tables Vol C Tables 4.2.6.8 and 6.1.1.4'
H H 0 0 'International Tables Vol C Tables 4.2.6.8 and 6.1.1.4'
N N 0.0061 0.0033 'International Tables Vol C Tables 4.2.6.8 and 6.1.1.4'
S S 0.1246 0.1234 'International Tables Vol C Tables 4.2.6.8 and 6.1.1.4'

loop_
_geom_angle_atom_site_label_1
_geom_angle_atom_site_label_2
_geom_angle_atom_site_label_3
_geom_angle
C2 C1 S1 113.61(15)
C2 C1 S2 115.21(15)
S1 C1 S2 131.18(13)
N1 C2 N2 107.30(17)
N1 C2 C1 126.00(18)
N2 C2 C1 126.67(18)
C4 C3 N1 107.53(17)
C4 C3 H3 126.2
N1 C3 H3 126.2
C3 C4 N2 107.28(17)
C3 C4 H4 126.4
N2 C4 H4 126.4
C6 C5 C10 122.19(18)
C6 C5 N1 118.65(16)
C10 C5 N1 119.14(16)
C7 C6 C5 117.96(17)
C7 C6 C25 119.49(17)
C5 C6 C25 122.18(18)
C6 C7 C8 121.92(18)
C6 C7 H7 119
C8 C7 H7 119
C7 C8 C9 118.47(19)
C7 C8 C11 120.12(18)
C9 C8 C11 121.40(18)
C10 C9 C8 121.94(18)
C10 C9 H9 119
C8 C9 H9 119
C9 C10 C5 117.38(17)
C9 C10 C12 121.31(17)
C5 C10 C12 121.14(17)
C8 C11 H11A 109.5
C8 C11 H11B 109.5
H11A C11 H11B 109.5
C8 C11 H11C 109.5
H11A C11 H11C 109.5
H11B C11 H11C 109.5
C13 C12 C19 112.16(16)
C13 C12 C10 110.63(16)
C19 C12 C10 112.71(16)
C13 C12 H12 107
C19 C12 H12 107
C10 C12 H12 107
C18 C13 C14 117.8(2)
C18 C13 C12 120.35(19)
C14 C13 C12 121.81(19)
C15 C14 C13 121.0(2)
C15 C14 H14 119.5
C13 C14 H14 119.5
C16 C15 C14 120.2(2)
C16 C15 H15 119.9
C14 C15 H15 119.9
C15 C16 C17 119.8(2)
C15 C16 H16 120.1
C17 C16 H16 120.1
C16 C17 C18 120.1(2)
C16 C17 H17 119.9
C18 C17 H17 119.9
C13 C18 C17 121.1(2)
C13 C18 H18 119.5
C17 C18 H18 119.5
C20 C19 C24 118.2(2)
C20 C19 C12 119.48(19)
C24 C19 C12 122.27(19)
C19 C20 C21 120.9(2)
C19 C20 H20 119.6
C21 C20 H20 119.6
C22 C21 C20 120.1(2)
C22 C21 H21 119.9
C20 C21 H21 119.9
C23 C22 C21 119.8(2)
C23 C22 H22 120.1
C21 C22 H22 120.1
C22 C23 C24 120.2(2)
C22 C23 H23 119.9
C24 C23 H23 119.9
C23 C24 C19 120.9(2)
C23 C24 H24 119.6
C19 C24 H24 119.6
C32 C25 C6 111.02(17)
C32 C25 C26 111.44(16)
C6 C25 C26 112.55(16)
C32 C25 H25 107.2
C6 C25 H25 107.2
C26 C25 H25 107.2
C31 C26 C27 118.4(2)
C31 C26 C25 123.1(2)
C27 C26 C25 118.5(2)
C26 C27 C28 121.1(3)
C26 C27 H27 119.5
C28 C27 H27 119.5
C29 C28 C27 120.4(3)
C29 C28 H28 119.8
C27 C28 H28 119.8
C28 C29 C30 119.7(2)
C28 C29 H29 120.2
C30 C29 H29 120.2
C29 C30 C31 120.3(3)
C29 C30 H30 119.8
C31 C30 H30 119.8
C26 C31 C30 120.1(2)
C26 C31 H31 119.9
C30 C31 H31 119.9
C37 C32 C33 118.4(2)
C37 C32 C25 123.3(2)
C33 C32 C25 118.2(2)
C34 C33 C32 120.9(3)
C34 C33 H33 119.6
C32 C33 H33 119.6
C35 C34 C33 120.6(3)
C35 C34 H34 119.7
C33 C34 H34 119.7
C34 C35 C36 119.4(2)
C34 C35 H35 120.3
C36 C35 H35 120.3
C35 C36 C37 120.1(3)
C35 C36 H36 120
C37 C36 H36 120
C32 C37 C36 120.7(2)
C32 C37 H37 119.6
C36 C37 H37 119.6
C43 C38 C39 122.43(19)
C43 C38 N2 119.09(17)
C39 C38 N2 118.44(18)
C40 C39 C38 117.62(19)
C40 C39 C45 120.89(19)
C38 C39 C45 121.25(18)
C39 C40 C41 121.7(2)
C39 C40 H40 119.2
C41 C40 H40 119.2
C42 C41 C40 118.90(19)
C42 C41 C44 120.3(2)
C40 C41 C44 120.6(2)
C41 C42 C43 121.6(2)
C41 C42 H42 119.2
C43 C42 H42 119.2
C38 C43 C42 117.74(19)
C38 C43 C58 120.85(18)
C42 C43 C58 120.94(18)
C41 C44 H44A 109.5
C41 C44 H44B 109.5
H44A C44 H44B 109.5
C41 C44 H44C 109.5
H44A C44 H44C 109.5
H44B C44 H44C 109.5
C39 C45 C52 112.73(18)
C39 C45 C46 111.00(18)
C52 C45 C46 112.34(18)
C39 C45 H45 106.8
C52 C45 H45 106.8
C46 C45 H45 106.8
C51 C46 C47 118.1(2)
C51 C46 C45 123.3(2)
C47 C46 C45 118.6(2)
C46 C47 C48 120.7(2)
C46 C47 H47 119.6
C48 C47 H47 119.6
C49 C48 C47 120.2(2)
C49 C48 H48 119.9
C47 C48 H48 119.9
C50 C49 C48 119.7(3)
C50 C49 H49 120.1
C48 C49 H49 120.1
C49 C50 C51 120.1(3)
C49 C50 H50 119.9
C51 C50 H50 119.9
C46 C51 C50 121.2(2)
C46 C51 H51 119.4
C50 C51 H51 119.4
C53 C52 C57 119.6(2)
C53 C52 C45 119.0(2)
C57 C52 C45 121.4(2)
C52 C53 C54 120.1(3)
C52 C53 H53 119.9
C54 C53 H53 119.9
C55 C54 C53 119.7(3)
C55 C54 H54 120.1
C53 C54 H54 120.1
C56 C55 C54 120.6(3)
C56 C55 H55 119.7
C54 C55 H55 119.7
C55 C56 C57 120.4(3)
C55 C56 H56 119.8
C57 C56 H56 119.8
C52 C57 C56 119.5(3)
C52 C57 H57 120.2
C56 C57 H57 120.2
C59 C58 C43 113.11(17)
C59 C58 C65 113.15(17)
C43 C58 C65 109.64(17)
C59 C58 H58 106.8
C43 C58 H58 106.8
C65 C58 H58 106.8
C60 C59 C64 117.9(2)
C60 C59 C58 119.9(2)
C64 C59 C58 122.2(2)
C59 C60 C61 121.2(3)
C59 C60 H60 119.4
C61 C60 H60 119.4
C62 C61 C60 120.3(3)
C62 C61 H61 119.8
C60 C61 H61 119.8
C63 C62 C61 119.5(3)
C63 C62 H62 120.2
C61 C62 H62 120.2
C62 C63 C64 120.5(3)
C62 C63 H63 119.7
C64 C63 H63 119.7
C59 C64 C63 120.5(3)
C59 C64 H64 119.7
C63 C64 H64 119.7
C66 C65 C70 118.2(2)
C66 C65 C58 122.88(19)
C70 C65 C58 118.9(2)
C65 C66 C67 121.0(2)
C65 C66 H66 119.5
C67 C66 H66 119.5
C68 C67 C66 119.9(3)
C68 C67 H67 120.1
C66 C67 H67 120.1
C69 C68 C67 119.5(2)
C69 C68 H68 120.3
C67 C68 H68 120.3
C70 C69 C68 120.3(2)
C70 C69 H69 119.9
C68 C69 H69 119.9
C69 C70 C65 121.1(2)
C69 C70 H70 119.4
C65 C70 H70 119.4
C2 N1 C3 109.12(16)
C2 N1 C5 125.26(16)
C3 N1 C5 125.41(16)
C2 N2 C4 108.76(16)
C2 N2 C38 125.01(16)
C4 N2 C38 126.11(16)

loop_
_geom_bond_atom_site_label_1
_geom_bond_atom_site_label_2
_geom_bond_distance
C1 C2 1.487(3)
C1 S1 1.664(2)
C1 S2 1.666(2)
C2 N1 1.345(2)
C2 N2 1.350(3)
C3 C4 1.341(3)
C3 N1 1.383(3)
C3 H3 0.95
C4 N2 1.390(2)
C4 H4 0.95
C5 C6 1.394(3)
C5 C10 1.401(3)
C5 N1 1.452(2)
C6 C7 1.385(3)
C6 C25 1.528(3)
C7 C8 1.387(3)
C7 H7 0.95
C8 C9 1.394(3)
C8 C11 1.501(3)
C9 C10 1.390(3)
C9 H9 0.95
C10 C12 1.531(3)
C11 H11A 0.98
C11 H11B 0.98
C11 H11C 0.98
C12 C13 1.528(3)
C12 C19 1.530(3)
C12 H12 1
C13 C18 1.385(3)
C13 C14 1.389(3)
C14 C15 1.389(3)
C14 H14 0.95
C15 C16 1.370(4)
C15 H15 0.95
C16 C17 1.373(4)
C16 H16 0.95
C17 C18 1.390(3)
C17 H17 0.95
C18 H18 0.95
C19 C20 1.387(3)
C19 C24 1.391(3)
C20 C21 1.392(3)
C20 H20 0.95
C21 C22 1.379(4)
C21 H21 0.95
C22 C23 1.376(4)
C22 H22 0.95
C23 C24 1.391(3)
C23 H23 0.95
C24 H24 0.95
C25 C32 1.525(3)
C25 C26 1.535(3)
C25 H25 1
C26 C31 1.373(3)
C26 C27 1.377(3)
C27 C28 1.384(4)
C27 H27 0.95
C28 C29 1.358(4)
C28 H28 0.95
C29 C30 1.365(4)
C29 H29 0.95
C30 C31 1.403(3)
C30 H30 0.95
C31 H31 0.95
C32 C37 1.384(3)
C32 C33 1.391(3)
C33 C34 1.383(4)
C33 H33 0.95
C34 C35 1.374(4)
C34 H34 0.95
C35 C36 1.385(4)
C35 H35 0.95
C36 C37 1.394(3)
C36 H36 0.95
C37 H37 0.95
C38 C43 1.389(3)
C38 C39 1.398(3)
C38 N2 1.450(2)
C39 C40 1.386(3)
C39 C45 1.526(3)
C40 C41 1.389(3)
C40 H40 0.95
C41 C42 1.387(3)
C41 C44 1.510(3)
C42 C43 1.391(3)
C42 H42 0.95
C43 C58 1.527(3)
C44 H44A 0.98
C44 H44B 0.98
C44 H44C 0.98
C45 C52 1.530(3)
C45 C46 1.537(3)
C45 H45 1
C46 C51 1.384(3)
C46 C47 1.389(3)
C47 C48 1.391(4)
C47 H47 0.95
C48 C49 1.378(4)
C48 H48 0.95
C49 C50 1.369(4)
C49 H49 0.95
C50 C51 1.390(3)
C50 H50 0.95
C51 H51 0.95
C52 C53 1.385(4)
C52 C57 1.396(4)
C53 C54 1.395(4)
C53 H53 0.95
C54 C55 1.379(5)
C54 H54 0.95
C55 C56 1.365(5)
C55 H55 0.95
C56 C57 1.394(4)
C56 H56 0.95
C57 H57 0.95
C58 C59 1.524(3)
C58 C65 1.533(3)
C58 H58 1
C59 C60 1.381(4)
C59 C64 1.384(3)
C60 C61 1.386(4)
C60 H60 0.95
C61 C62 1.368(4)
C61 H61 0.95
C62 C63 1.364(4)
C62 H62 0.95
C63 C64 1.397(4)
C63 H63 0.95
C64 H64 0.95
C65 C66 1.384(3)
C65 C70 1.390(3)
C66 C67 1.394(3)
C66 H66 0.95
C67 C68 1.384(4)
C67 H67 0.95
C68 C69 1.383(4)
C68 H68 0.95
C69 C70 1.382(3)
C69 H69 0.95
C70 H70 0.95

loop_
_geom_torsion_atom_site_label_1
_geom_torsion_atom_site_label_2
_geom_torsion_atom_site_label_3
_geom_torsion_atom_site_label_4
_geom_torsion
S1 C1 C2 N1 -63.4(2)
S2 C1 C2 N1 117.28(19)
S1 C1 C2 N2 114.13(19)
S2 C1 C2 N2 -65.1(2)
N1 C3 C4 N2 1.4(2)
C10 C5 C6 C7 -3.7(3)
N1 C5 C6 C7 178.10(17)
C10 C5 C6 C25 169.25(18)
N1 C5 C6 C25 -8.9(3)
C5 C6 C7 C8 0.8(3)
C25 C6 C7 C8 -172.39(19)
C6 C7 C8 C9 1.5(3)
C6 C7 C8 C11 -179.41(19)
C7 C8 C9 C10 -1.1(3)
C11 C8 C9 C10 179.90(19)
C8 C9 C10 C5 -1.7(3)
C8 C9 C10 C12 173.70(18)
C6 C5 C10 C9 4.2(3)
N1 C5 C10 C9 -177.68(17)
C6 C5 C10 C12 -171.24(18)
N1 C5 C10 C12 6.9(3)
C9 C10 C12 C13 -101.5(2)
C5 C10 C12 C13 73.7(2)
C9 C10 C12 C19 24.9(3)
C5 C10 C12 C19 -159.84(18)
C19 C12 C13 C18 88.3(2)
C10 C12 C13 C18 -144.87(19)
C19 C12 C13 C14 -91.6(2)
C10 C12 C13 C14 35.2(2)
C18 C13 C14 C15 -1.0(3)
C12 C13 C14 C15 178.88(19)
C13 C14 C15 C16 1.5(3)
C14 C15 C16 C17 -0.5(4)
C15 C16 C17 C18 -0.8(4)
C14 C13 C18 C17 -0.3(3)
C12 C13 C18 C17 179.8(2)
C16 C17 C18 C13 1.3(3)
C13 C12 C19 C20 -152.35(19)
C10 C12 C19 C20 82.0(2)
C13 C12 C19 C24 29.0(3)
C10 C12 C19 C24 -96.7(2)
C24 C19 C20 C21 0.0(3)
C12 C19 C20 C21 -178.8(2)
C19 C20 C21 C22 0.5(4)
C20 C21 C22 C23 -0.2(4)
C21 C22 C23 C24 -0.5(4)
C22 C23 C24 C19 0.9(4)
C20 C19 C24 C23 -0.6(3)
C12 C19 C24 C23 178.0(2)
C7 C6 C25 C32 88.3(2)
C5 C6 C25 C32 -84.6(2)
C7 C6 C25 C26 -37.4(3)
C5 C6 C25 C26 149.74(19)
C32 C25 C26 C31 -19.3(3)
C6 C25 C26 C31 106.1(2)
C32 C25 C26 C27 159.4(2)
C6 C25 C26 C27 -75.1(3)
C31 C26 C27 C28 1.5(4)
C25 C26 C27 C28 -177.3(3)
C26 C27 C28 C29 -0.9(5)
C27 C28 C29 C30 -0.4(5)
C28 C29 C30 C31 1.1(4)
C27 C26 C31 C30 -0.8(4)
C25 C26 C31 C30 178.0(2)
C29 C30 C31 C26 -0.4(4)
C6 C25 C32 C37 -24.1(3)
C26 C25 C32 C37 102.2(2)
C6 C25 C32 C33 160.55(19)
C26 C25 C32 C33 -73.1(2)
C37 C32 C33 C34 -0.2(3)
C25 C32 C33 C34 175.4(2)
C32 C33 C34 C35 -0.4(4)
C33 C34 C35 C36 0.3(4)
C34 C35 C36 C37 0.2(4)
C33 C32 C37 C36 0.7(3)
C25 C32 C37 C36 -174.6(2)
C35 C36 C37 C32 -0.8(4)
C43 C38 C39 C40 2.7(3)
N2 C38 C39 C40 -179.49(18)
C43 C38 C39 C45 -171.68(19)
N2 C38 C39 C45 6.1(3)
C38 C39 C40 C41 -2.1(3)
C45 C39 C40 C41 172.3(2)
C39 C40 C41 C42 1.4(3)
C39 C40 C41 C44 -174.1(2)
C40 C41 C42 C43 -1.3(3)
C44 C41 C42 C43 174.3(2)
C39 C38 C43 C42 -2.6(3)
N2 C38 C43 C42 179.60(18)
C39 C38 C43 C58 169.59(19)
N2 C38 C43 C58 -8.2(3)
C41 C42 C43 C38 1.9(3)
C41 C42 C43 C58 -170.3(2)
C40 C39 C45 C52 35.5(3)
C38 C39 C45 C52 -150.3(2)
C40 C39 C45 C46 -91.5(2)
C38 C39 C45 C46 82.7(2)
C39 C45 C46 C51 12.8(3)
C52 C45 C46 C51 -114.5(2)
C39 C45 C46 C47 -166.21(19)
C52 C45 C46 C47 66.5(3)
C51 C46 C47 C48 -0.4(3)
C45 C46 C47 C48 178.6(2)
C46 C47 C48 C49 -0.6(4)
C47 C48 C49 C50 1.3(4)
C48 C49 C50 C51 -0.9(4)
C47 C46 C51 C50 0.8(3)
C45 C46 C51 C50 -178.2(2)
C49 C50 C51 C46 -0.2(4)
C39 C45 C52 C53 88.1(3)
C46 C45 C52 C53 -145.6(2)
C39 C45 C52 C57 -92.0(3)
C46 C45 C52 C57 34.3(3)
C57 C52 C53 C54 0.5(4)
C45 C52 C53 C54 -179.6(3)
C52 C53 C54 C55 0.5(5)
C53 C54 C55 C56 -1.1(6)
C54 C55 C56 C57 0.7(5)
C53 C52 C57 C56 -0.8(4)
C45 C52 C57 C56 179.2(2)
C55 C56 C57 C52 0.2(4)
C38 C43 C58 C59 157.4(2)
C42 C43 C58 C59 -30.7(3)
C38 C43 C58 C65 -75.3(2)
C42 C43 C58 C65 96.7(2)
C43 C58 C59 C60 -90.3(3)
C65 C58 C59 C60 144.2(2)
C43 C58 C59 C64 88.8(3)
C65 C58 C59 C64 -36.7(3)
C64 C59 C60 C61 0.5(4)
C58 C59 C60 C61 179.6(2)
C59 C60 C61 C62 -1.6(4)
C60 C61 C62 C63 1.3(4)
C61 C62 C63 C64 0.2(4)
C60 C59 C64 C63 1.0(4)
C58 C59 C64 C63 -178.2(2)
C62 C63 C64 C59 -1.3(4)
C59 C58 C65 C66 106.6(2)
C43 C58 C65 C66 -20.7(3)
C59 C58 C65 C70 -73.7(3)
C43 C58 C65 C70 159.01(19)
C70 C65 C66 C67 -1.2(3)
C58 C65 C66 C67 178.5(2)
C65 C66 C67 C68 0.2(4)
C66 C67 C68 C69 1.2(4)
C67 C68 C69 C70 -1.7(4)
C68 C69 C70 C65 0.7(4)
C66 C65 C70 C69 0.7(3)
C58 C65 C70 C69 -179.0(2)
N2 C2 N1 C3 0.4(2)
C1 C2 N1 C3 178.32(18)
N2 C2 N1 C5 175.29(16)
C1 C2 N1 C5 -6.7(3)
C4 C3 N1 C2 -1.1(2)
C4 C3 N1 C5 -176.03(17)
C6 C5 N1 C2 -80.3(2)
C10 C5 N1 C2 101.5(2)
C6 C5 N1 C3 93.9(2)
C10 C5 N1 C3 -84.4(2)
N1 C2 N2 C4 0.5(2)
C1 C2 N2 C4 -177.44(18)
N1 C2 N2 C38 -175.55(16)
C1 C2 N2 C38 6.5(3)
C3 C4 N2 C2 -1.2(2)
C3 C4 N2 C38 174.80(17)
C43 C38 N2 C2 -81.2(2)
C39 C38 N2 C2 100.9(2)
C43 C38 N2 C4 103.4(2)
C39 C38 N2 C4 -74.5(2)
